data_4101473
loop_
_publ_author_name
'Wender, Paul A'
'Haustedt, Lars O'
'Lim, Jaehong'
'Love, Jennifer A'
'Williams, Travis J'
'Yoon, Joo-Yong'

_publ_section_title
;
 Asymmetric catalysis of the [5 + 2] cycloaddition reaction of
 vinylcyclopropanes and pi-systems.
;
_journal_issue 19
_journal_name_full 'Journal of the American Chemical Society'
_journal_page_first 6302
_journal_page_last 6303
_journal_paper_doi 10.1021/ja058590u
_journal_volume 128
_journal_year 2006
_chemical_formula_moiety 'C17 H23 N O2 S'
_chemical_formula_sum 'C17 H23 N O2 S'
_chemical_formula_weight 305.42
_chemical_name_systematic
; 
 ? 
;
_space_group_IT_number 2
_symmetry_cell_setting triclinic
_symmetry_space_group_name_Hall '-P 1'
_symmetry_space_group_name_H-M 'P -1'
_atom_sites_solution_hydrogens geom
_atom_sites_solution_primary direct
_atom_sites_solution_secondary difmap
_audit_creation_method SHELXL-97
_cell_angle_alpha 107.4010(10)
_cell_angle_beta 99.1290(10)
_cell_angle_gamma 98.2660(10)
_cell_formula_units_Z 4
_cell_length_a 6.5195(5)
_cell_length_b 14.0366(11)
_cell_length_c 19.1080(14)
_cell_measurement_reflns_used 3773
_cell_measurement_temperature 193
_cell_measurement_theta_max 25.83
_cell_measurement_theta_min 3.11
_cell_volume 1613.2(2)
_computing_structure_refinement 'SHELXL-97 (Sheldrick, 1997)'
_computing_structure_solution 'SHELXS-97 (Sheldrick, 1990)'
_diffrn_ambient_temperature 193
_diffrn_measured_fraction_theta_full 0.980
_diffrn_measured_fraction_theta_max 0.980
_diffrn_measurement_device_type
;
;
_diffrn_measurement_method
;
;
_diffrn_radiation_monochromator graphite
_diffrn_radiation_source 'fine-focus sealed tube'
_diffrn_radiation_type MoK\a
_diffrn_radiation_wavelength 0.71073
_diffrn_reflns_av_R_equivalents 0.0316
_diffrn_reflns_av_sigmaI/netI 0.0514
_diffrn_reflns_limit_h_max 7
_diffrn_reflns_limit_h_min -8
_diffrn_reflns_limit_k_max 17
_diffrn_reflns_limit_k_min -17
_diffrn_reflns_limit_l_max 21
_diffrn_reflns_limit_l_min -23
_diffrn_reflns_number 10718
_diffrn_reflns_theta_full 26.39
_diffrn_reflns_theta_max 26.39
_diffrn_reflns_theta_min 3.11
_diffrn_standards_decay_% 'not measured'
_diffrn_standards_interval_count 'not measured'
_diffrn_standards_interval_time 'not measured'
_diffrn_standards_number 'not measured'
_exptl_absorpt_coefficient_mu 0.205
_exptl_absorpt_correction_T_max 0.98
_exptl_absorpt_correction_T_min 0.81
_exptl_absorpt_correction_type empirical
_exptl_absorpt_process_details 'Bruker AXS XPREP, SHELXTL v6.1 (2003)'
_exptl_crystal_colour colorless
_exptl_crystal_density_diffrn 1.258
_exptl_crystal_density_method 'not measured'
_exptl_crystal_description rhombic
_exptl_crystal_F_000 656
_exptl_crystal_size_max 0.36
_exptl_crystal_size_mid 0.18
_exptl_crystal_size_min 0.11
_refine_diff_density_max 0.313
_refine_diff_density_min -0.282
_refine_diff_density_rms 0.046
_refine_ls_extinction_method none
_refine_ls_goodness_of_fit_ref 0.931
_refine_ls_hydrogen_treatment mixed
_refine_ls_matrix_type full
_refine_ls_number_parameters 423
_refine_ls_number_reflns 6473
_refine_ls_number_restraints 16
_refine_ls_restrained_S_all 0.936
_refine_ls_R_factor_all 0.0710
_refine_ls_R_factor_gt 0.0464
_refine_ls_shift/su_max 0.001
_refine_ls_shift/su_mean 0.000
_refine_ls_structure_factor_coef Fsqd
_refine_ls_weighting_details 'w=1/[\s^2^(Fo^2^)+(0.0700P)^2^+0.0000P] where P=(Fo^2^+2Fc^2^)/3'
_refine_ls_weighting_scheme calc
_refine_ls_wR_factor_gt 0.1147
_refine_ls_wR_factor_ref 0.1216
_reflns_number_gt 4133
_reflns_number_total 6473
_reflns_threshold_expression >2sigma(I)
_cod_data_source_file ja058590usi20051219_083512.cif
_cod_data_source_block shelxl
_cod_original_sg_symbol_Hall -P1
_cod_original_sg_symbol_H-M P-1
_cod_database_code 4101473

loop_
_symmetry_equiv_pos_as_xyz
'x, y, z'
'-x, -y, -z'

loop_
_atom_site_label
_atom_site_type_symbol
_atom_site_fract_x
_atom_site_fract_y
_atom_site_fract_z
_atom_site_U_iso_or_equiv
_atom_site_adp_type
_atom_site_occupancy
_atom_site_symmetry_multiplicity
_atom_site_calc_flag
_atom_site_refinement_flags
S1 S 0.03826(10) 0.19839(4) 0.37735(3) 0.06007(18) Uani 1 1 d .
S2 S -0.26612(8) -0.59504(4) 0.09793(3) 0.04829(16) Uani 1 1 d .
O1 O -0.1832(3) 0.19916(12) 0.37004(10) 0.0725(5) Uani 1 1 d .
O2 O 0.1906(3) 0.27911(12) 0.43360(9) 0.0807(5) Uani 1 1 d .
O3 O -0.4781(2) -0.60744(12) 0.05778(8) 0.0613(4) Uani 1 1 d .
O4 O -0.1502(2) -0.67445(11) 0.07799(8) 0.0595(4) Uani 1 1 d .
N1 N 0.0684(3) 0.09385(13) 0.39466(10) 0.0542(5) Uani 1 1 d .
N2 N -0.1305(2) -0.49500(12) 0.08888(8) 0.0443(4) Uani 1 1 d .
C1 C 0.2800(4) 0.06909(17) 0.40503(14) 0.0654(7) Uani 1 1 d .
H1A H 0.3777 0.1215 0.4470 0.078 Uiso 1 1 calc R
H1B H 0.3368 0.0613 0.3602 0.078 Uiso 1 1 calc R
C2 C 0.2394(3) -0.03247(16) 0.42072(12) 0.0520(5) Uani 1 1 d .
H2 H 0.2661 -0.0172 0.4753 0.062 Uiso 1 1 calc R
C3 C 0.3816(3) -0.10138(18) 0.39045(13) 0.0590(6) Uani 1 1 d .
H3 H 0.4822 -0.0794 0.3662 0.071 Uiso 1 1 calc R
C4 C 0.3682(3) -0.19467(17) 0.39737(12) 0.0542(6) Uani 1 1 d .
H4 H 0.4704 -0.2321 0.3834 0.065 Uiso 1 1 calc R
C5 C 0.1928(3) -0.23928(16) 0.42702(12) 0.0488(5) Uani 1 1 d .
H5 H 0.1827 -0.1871 0.4731 0.059 Uiso 1 1 calc R
C6 C -0.0180(4) -0.26360(17) 0.37205(14) 0.0632(6) Uani 1 1 d .
H6A H -0.0243 -0.3264 0.3320 0.076 Uiso 1 1 calc R
H6B H -0.1302 -0.2765 0.3979 0.076 Uiso 1 1 calc R
C7 C -0.0648(3) -0.18534(16) 0.33736(12) 0.0529(5) Uani 1 1 d .
H7A H -0.2158 -0.2006 0.3160 0.064 Uiso 1 1 calc R
H7B H 0.0083 -0.1917 0.2963 0.064 Uiso 1 1 calc R
C8 C -0.0048(3) -0.07615(16) 0.38843(11) 0.0492(5) Uani 1 1 d .
H8 H -0.0750 -0.0702 0.4308 0.059 Uiso 1 1 calc R
C9 C -0.0745(3) -0.00207(16) 0.34907(13) 0.0534(5) Uani 1 1 d .
H9A H -0.0563 -0.0222 0.2976 0.064 Uiso 1 1 calc R
H9B H -0.2215 0.0024 0.3495 0.064 Uiso 1 1 calc R
C10 C 0.1037(3) 0.18908(14) 0.29042(12) 0.0472(5) Uani 1 1 d .
C11 C -0.0533(3) 0.14992(15) 0.22538(13) 0.0531(5) Uani 1 1 d .
H11 H -0.1930 0.1282 0.2277 0.064 Uiso 1 1 calc R
C12 C -0.0009(4) 0.14340(17) 0.15720(14) 0.0625(6) Uani 1 1 d .
H12 H -0.1066 0.1171 0.1137 0.075 Uiso 1 1 calc R
C13 C 0.2055(4) 0.17516(17) 0.15216(15) 0.0643(6) Uani 1 1 d .
C14 C 0.3596(4) 0.21301(17) 0.21792(17) 0.0681(7) Uani 1 1 d .
H14 H 0.4994 0.2341 0.2155 0.082 Uiso 1 1 calc R
C15 C 0.3123(4) 0.22033(16) 0.28601(14) 0.0592(6) Uani 1 1 d .
H15 H 0.4189 0.2461 0.3293 0.071 Uiso 1 1 calc R
C16 C 0.2585(6) 0.1707(2) 0.07749(17) 0.1036(10) Uani 1 1 d .
H16A H 0.2307 0.2303 0.0659 0.155 Uiso 1 1 calc R
H16B H 0.1728 0.1108 0.0392 0.155 Uiso 1 1 calc R
H16C H 0.4057 0.1683 0.0798 0.155 Uiso 1 1 calc R
C17 C 0.2383(4) -0.33114(18) 0.44792(14) 0.0673(6) Uani 1 1 d .
H17A H 0.2421 -0.3851 0.4035 0.101 Uiso 1 1 calc R
H17B H 0.1289 -0.3536 0.4710 0.101 Uiso 1 1 calc R
H17C H 0.3729 -0.3130 0.4825 0.101 Uiso 1 1 calc R
C18 C 0.0974(3) -0.46290(16) 0.12391(11) 0.0504(5) Uani 1 1 d .
H18A H 0.1749 -0.5133 0.1005 0.061 Uiso 1 1 calc R
H18B H 0.1203 -0.4538 0.1771 0.061 Uiso 1 1 calc R
C19 C 0.1686(3) -0.36231(15) 0.11140(10) 0.0449(5) Uani 1 1 d D
H19 H 0.2465 -0.3751 0.0708 0.054 Uiso 1 1 calc R
C20 C 0.3124(4) -0.2839(2) 0.18026(13) 0.0594(6) Uani 1 1 d D
H20A H 0.234(7) -0.264(4) 0.219(2) 0.080 Uiso 0.447(14) 1 d PD
H20B H 0.423(7) -0.318(4) 0.198(3) 0.080 Uiso 0.447(14) 1 d PD
H20C H 0.348(8) -0.309(4) 0.219(2) 0.080 Uiso 0.553(14) 1 d PD
C21A C 0.439(2) -0.1940(9) 0.1695(8) 0.066(4) Uani 0.447(14) 1 d PD
H21A H 0.4795 -0.1388 0.2171 0.079 Uiso 0.447(14) 1 calc PR
H21B H 0.5689 -0.2120 0.1554 0.079 Uiso 0.447(14) 1 calc PR
C21B C 0.3911(18) -0.1915(7) 0.1781(5) 0.062(3) Uani 0.553(14) 1 d PD
H21C H 0.4895 -0.1465 0.2198 0.074 Uiso 0.553(14) 1 calc PR
C22 C 0.3289(4) -0.15659(18) 0.11188(15) 0.0707(7) Uani 1 1 d D
H22 H 0.332(4) -0.2119(15) 0.0670(11) 0.080 Uiso 1 1 d D
C23A C 0.1107(10) -0.1402(6) 0.1332(5) 0.067(2) Uani 0.447(14) 1 d PD
H23A H 0.0934 -0.0750 0.1584 0.080 Uiso 0.447(14) 1 calc PR
C23B C 0.1071(9) -0.1460(5) 0.0943(7) 0.082(3) Uani 0.553(14) 1 d PD
H23B H 0.0663 -0.1570 0.0410 0.099 Uiso 0.553(14) 1 calc PR
H23C H 0.0973 -0.0767 0.1210 0.099 Uiso 0.553(14) 1 calc PR
C24 C -0.0507(4) -0.2200(2) 0.11500(18) 0.0737(7) Uani 1 1 d D
H24A H -0.190(4) -0.213(4) 0.092(2) 0.080 Uiso 0.553(14) 1 d PD
H24B H -0.022(8) -0.200(4) 0.1676(11) 0.080 Uiso 0.553(14) 1 d PD
H24C H -0.169(6) -0.206(4) 0.135(3) 0.080 Uiso 0.447(14) 1 d PD
C25 C -0.0412(3) -0.33045(16) 0.08356(11) 0.0501(5) Uani 1 1 d .
H25 H -0.0641 -0.3485 0.0289 0.060 Uiso 1 1 calc R
C26 C -0.2131(3) -0.40048(16) 0.10106(11) 0.0501(5) Uani 1 1 d .
H26A H -0.2286 -0.3728 0.1525 0.060 Uiso 1 1 calc R
H26B H -0.3488 -0.4117 0.0673 0.060 Uiso 1 1 calc R
C27 C -0.2727(3) -0.56934(14) 0.19386(10) 0.0405(4) Uani 1 1 d .
C28 C -0.4336(3) -0.52672(16) 0.22134(11) 0.0511(5) Uani 1 1 d .
H28 H -0.5355 -0.5099 0.1897 0.061 Uiso 1 1 calc R
C29 C -0.4437(3) -0.50918(17) 0.29484(12) 0.0554(6) Uani 1 1 d .
H29 H -0.5531 -0.4804 0.3126 0.066 Uiso 1 1 calc R
C30 C -0.2947(3) -0.53334(15) 0.34357(11) 0.0480(5) Uani 1 1 d .
C31 C -0.1325(3) -0.57464(14) 0.31543(11) 0.0468(5) Uani 1 1 d .
H31 H -0.0296 -0.5905 0.3473 0.056 Uiso 1 1 calc R
C32 C -0.1192(3) -0.59300(13) 0.24125(10) 0.0420(5) Uani 1 1 d .
H32 H -0.0088 -0.6208 0.2234 0.050 Uiso 1 1 calc R
C33 C -0.3122(4) -0.51663(18) 0.42390(12) 0.0699(7) Uani 1 1 d .
H33A H -0.2830 -0.4448 0.4510 0.105 Uiso 1 1 calc R
H33B H -0.2117 -0.5480 0.4467 0.105 Uiso 1 1 calc R
H33C H -0.4531 -0.5464 0.4252 0.105 Uiso 1 1 calc R
C34 C 0.4706(5) -0.0595(2) 0.1127(2) 0.1105(11) Uani 1 1 d .
H34A H 0.4896 -0.0077 0.1606 0.166 Uiso 1 1 calc R
H34B H 0.4051 -0.0363 0.0739 0.166 Uiso 1 1 calc R
H34C H 0.6061 -0.0734 0.1042 0.166 Uiso 1 1 calc R

loop_
_atom_site_aniso_label
_atom_site_aniso_U_11
_atom_site_aniso_U_22
_atom_site_aniso_U_33
_atom_site_aniso_U_23
_atom_site_aniso_U_13
_atom_site_aniso_U_12
S1 0.0774(4) 0.0434(3) 0.0614(4) 0.0176(3) 0.0171(3) 0.0154(3)
S2 0.0578(3) 0.0530(3) 0.0320(3) 0.0153(2) 0.0038(2) 0.0082(3)
O1 0.0786(12) 0.0702(11) 0.0885(12) 0.0362(9) 0.0368(9) 0.0348(9)
O2 0.1127(15) 0.0441(9) 0.0653(11) 0.0042(8) 0.0004(9) 0.0030(9)
O3 0.0585(10) 0.0766(11) 0.0423(8) 0.0272(7) -0.0079(7) -0.0026(8)
O4 0.0845(11) 0.0511(9) 0.0438(9) 0.0118(7) 0.0191(7) 0.0185(8)
N1 0.0596(11) 0.0439(10) 0.0597(11) 0.0215(8) 0.0088(9) 0.0073(8)
N2 0.0463(10) 0.0529(10) 0.0362(9) 0.0200(8) 0.0056(7) 0.0101(8)
C1 0.0536(14) 0.0541(14) 0.0804(17) 0.0300(12) -0.0105(12) -0.0039(11)
C2 0.0508(13) 0.0479(12) 0.0513(13) 0.0147(10) 0.0053(10) 0.0005(10)
C3 0.0472(13) 0.0662(15) 0.0683(15) 0.0278(12) 0.0210(11) 0.0048(11)
C4 0.0502(13) 0.0613(14) 0.0547(13) 0.0199(11) 0.0157(10) 0.0158(11)
C5 0.0542(13) 0.0472(12) 0.0472(12) 0.0179(10) 0.0121(10) 0.0105(10)
C6 0.0551(14) 0.0505(13) 0.0784(17) 0.0218(12) 0.0029(12) 0.0047(11)
C7 0.0464(12) 0.0545(13) 0.0532(13) 0.0199(11) 0.0016(10) 0.0007(10)
C8 0.0492(12) 0.0538(13) 0.0490(12) 0.0219(10) 0.0152(9) 0.0085(10)
C9 0.0419(12) 0.0519(13) 0.0717(15) 0.0307(11) 0.0110(10) 0.0049(10)
C10 0.0534(13) 0.0300(10) 0.0588(13) 0.0173(9) 0.0088(10) 0.0079(9)
C11 0.0522(13) 0.0435(12) 0.0656(15) 0.0227(11) 0.0110(11) 0.0080(10)
C12 0.0757(17) 0.0472(13) 0.0631(16) 0.0226(11) 0.0043(12) 0.0099(12)
C13 0.0867(19) 0.0452(13) 0.0771(18) 0.0319(12) 0.0358(15) 0.0183(13)
C14 0.0639(16) 0.0498(14) 0.103(2) 0.0367(14) 0.0318(15) 0.0100(12)
C15 0.0532(14) 0.0436(12) 0.0784(17) 0.0243(12) 0.0053(12) 0.0030(10)
C16 0.156(3) 0.084(2) 0.101(2) 0.0523(18) 0.064(2) 0.033(2)
C17 0.0745(17) 0.0607(14) 0.0774(17) 0.0346(13) 0.0165(13) 0.0212(12)
C18 0.0486(12) 0.0624(14) 0.0425(12) 0.0204(10) 0.0055(9) 0.0162(10)
C19 0.0489(12) 0.0527(12) 0.0328(11) 0.0103(9) 0.0105(9) 0.0155(10)
C20 0.0551(15) 0.0619(16) 0.0502(15) 0.0067(12) -0.0035(11) 0.0189(12)
C21A 0.048(6) 0.056(5) 0.091(7) 0.019(5) 0.027(4) 0.003(4)
C21B 0.040(5) 0.075(5) 0.050(4) 0.001(3) -0.004(4) 0.002(3)
C22 0.090(2) 0.0455(14) 0.0650(17) 0.0086(12) 0.0144(14) 0.0012(13)
C23A 0.072(4) 0.062(4) 0.052(5) 0.011(4) -0.021(3) 0.020(3)
C23B 0.077(4) 0.048(3) 0.092(6) 0.009(4) -0.035(4) 0.007(3)
C24 0.0565(17) 0.0653(17) 0.105(2) 0.0347(17) 0.0079(16) 0.0243(14)
C25 0.0506(13) 0.0594(13) 0.0408(12) 0.0223(10) 0.0006(9) 0.0102(10)
C26 0.0481(12) 0.0630(14) 0.0435(12) 0.0244(10) 0.0026(9) 0.0182(10)
C27 0.0467(12) 0.0436(11) 0.0317(10) 0.0161(8) 0.0036(8) 0.0083(9)
C28 0.0512(13) 0.0648(14) 0.0462(13) 0.0278(11) 0.0080(9) 0.0219(11)
C29 0.0601(14) 0.0604(14) 0.0528(14) 0.0197(11) 0.0207(10) 0.0223(11)
C30 0.0697(14) 0.0372(11) 0.0367(11) 0.0144(9) 0.0107(10) 0.0052(10)
C31 0.0649(14) 0.0350(10) 0.0395(11) 0.0176(9) -0.0020(9) 0.0095(10)
C32 0.0494(12) 0.0371(10) 0.0402(11) 0.0145(9) 0.0048(9) 0.0123(9)
C33 0.107(2) 0.0639(15) 0.0401(13) 0.0196(11) 0.0204(12) 0.0102(14)
C34 0.137(3) 0.0499(16) 0.141(3) 0.0272(18) 0.042(2) 0.0031(18)

loop_
_atom_type_symbol
_atom_type_description
_atom_type_scat_dispersion_real
_atom_type_scat_dispersion_imag
_atom_type_scat_source
C C 0.0033 0.0016 'International Tables Vol C Tables 4.2.6.8 and 6.1.1.4'
H H 0.0000 0.0000 'International Tables Vol C Tables 4.2.6.8 and 6.1.1.4'
N N 0.0061 0.0033 'International Tables Vol C Tables 4.2.6.8 and 6.1.1.4'
O O 0.0106 0.0060 'International Tables Vol C Tables 4.2.6.8 and 6.1.1.4'
S S 0.1246 0.1234 'International Tables Vol C Tables 4.2.6.8 and 6.1.1.4'

loop_
_geom_angle_atom_site_label_1
_geom_angle_atom_site_label_2
_geom_angle_atom_site_label_3
_geom_angle
O2 S1 O1 120.19(11)
O2 S1 N1 106.51(10)
O1 S1 N1 105.77(10)
O2 S1 C10 107.86(11)
O1 S1 C10 108.25(10)
N1 S1 C10 107.68(9)
O4 S2 O3 120.24(10)
O4 S2 N2 106.73(9)
O3 S2 N2 106.31(9)
O4 S2 C27 107.27(9)
O3 S2 C27 107.60(9)
N2 S2 C27 108.22(8)
C9 N1 C1 105.20(17)
C9 N1 S1 119.63(14)
C1 N1 S1 119.86(14)
C26 N2 C18 105.80(15)
C26 N2 S2 120.52(13)
C18 N2 S2 119.17(13)
N1 C1 C2 103.28(17)
N1 C1 H1A 111.1
C2 C1 H1A 111.1
N1 C1 H1B 111.1
C2 C1 H1B 111.1
H1A C1 H1B 109.1
C3 C2 C1 112.72(19)
C3 C2 C8 115.39(17)
C1 C2 C8 104.41(16)
C3 C2 H2 108.0
C1 C2 H2 108.0
C8 C2 H2 108.0
C4 C3 C2 121.73(19)
C4 C3 H3 119.1
C2 C3 H3 119.1
C3 C4 C5 121.43(19)
C3 C4 H4 119.3
C5 C4 H4 119.3
C4 C5 C17 112.00(18)
C4 C5 C6 110.80(18)
C17 C5 C6 111.88(18)
C4 C5 H5 107.3
C17 C5 H5 107.3
C6 C5 H5 107.3
C7 C6 C5 117.04(18)
C7 C6 H6A 108.0
C5 C6 H6A 108.0
C7 C6 H6B 108.0
C5 C6 H6B 108.0
H6A C6 H6B 107.3
C6 C7 C8 116.40(18)
C6 C7 H7A 108.2
C8 C7 H7A 108.2
C6 C7 H7B 108.2
C8 C7 H7B 108.2
H7A C7 H7B 107.3
C7 C8 C9 112.47(17)
C7 C8 C2 115.89(16)
C9 C8 C2 103.64(16)
C7 C8 H8 108.2
C9 C8 H8 108.2
C2 C8 H8 108.2
N1 C9 C8 102.31(16)
N1 C9 H9A 111.3
C8 C9 H9A 111.3
N1 C9 H9B 111.3
C8 C9 H9B 111.3
H9A C9 H9B 109.2
C11 C10 C15 119.6(2)
C11 C10 S1 119.79(17)
C15 C10 S1 120.59(17)
C12 C11 C10 119.5(2)
C12 C11 H11 120.3
C10 C11 H11 120.3
C11 C12 C13 121.4(2)
C11 C12 H12 119.3
C13 C12 H12 119.3
C12 C13 C14 117.9(2)
C12 C13 C16 120.7(3)
C14 C13 C16 121.4(3)
C15 C14 C13 121.9(2)
C15 C14 H14 119.0
C13 C14 H14 119.0
C14 C15 C10 119.6(2)
C14 C15 H15 120.2
C10 C15 H15 120.2
C13 C16 H16A 109.5
C13 C16 H16B 109.5
H16A C16 H16B 109.5
C13 C16 H16C 109.5
H16A C16 H16C 109.5
H16B C16 H16C 109.5
C5 C17 H17A 109.5
C5 C17 H17B 109.5
H17A C17 H17B 109.5
C5 C17 H17C 109.5
H17A C17 H17C 109.5
H17B C17 H17C 109.5
N2 C18 C19 105.28(15)
N2 C18 H18A 110.7
C19 C18 H18A 110.7
N2 C18 H18B 110.7
C19 C18 H18B 110.7
H18A C18 H18B 108.8
C20 C19 C18 112.41(18)
C20 C19 C25 114.33(17)
C18 C19 C25 104.99(16)
C20 C19 H19 108.3
C18 C19 H19 108.3
C25 C19 H19 108.3
C21B C20 C19 119.8(4)
C21A C20 C19 117.1(5)
C21B C20 H20A 99(3)
C21A C20 H20A 112(3)
C19 C20 H20A 110(3)
C21B C20 H20B 113(4)
C21A C20 H20B 103(3)
C19 C20 H20B 106(4)
H20A C20 H20B 108(5)
C21B C20 H20C 126(3)
C21A C20 H20C 125(3)
C19 C20 H20C 113(3)
H20A C20 H20C 66(4)
C22 C21A C20 114.8(7)
C22 C21A H21A 108.6
C20 C21A H21A 108.6
C22 C21A H21B 108.6
C20 C21A H21B 108.6
H21A C21A H21B 107.6
C20 C21B C22 123.6(6)
C20 C21B H21C 118.2
C22 C21B H21C 118.2
C23B C22 C21A 130.7(7)
C23B C22 C21B 116.4(6)
C23B C22 C34 107.8(3)
C21A C22 C34 108.3(4)
C21B C22 C34 115.4(4)
C21A C22 C23A 105.9(7)
C21B C22 C23A 91.4(6)
C34 C22 C23A 113.8(4)
C23B C22 H22 100.3(14)
C21A C22 H22 98.8(16)
C21B C22 H22 107.0(15)
C34 C22 H22 108.6(14)
C23A C22 H22 119.7(14)
C24 C23A C22 120.1(6)
C24 C23A H23A 120.0
C22 C23A H23A 120.0
C22 C23A H24B 127.6(19)
H23A C23A H24B 99.9
C22 C23B C24 114.1(5)
C22 C23B H23B 108.7
C24 C23B H23B 108.7
C22 C23B H23C 108.7
C24 C23B H23C 108.7
H23B C23B H23C 107.6
C23A C24 C25 126.5(4)
C25 C24 C23B 115.3(4)
C23A C24 H24A 118(3)
C25 C24 H24A 106(3)
C23B C24 H24A 105(3)
C23A C24 H24B 79(3)
C25 C24 H24B 109(3)
C23B C24 H24B 107(3)
H24A C24 H24B 115(4)
C23A C24 H24C 115(4)
C25 C24 H24C 116(4)
C23B C24 H24C 127(4)
H24A C24 H24C 48(4)
H24B C24 H24C 68(4)
C24 C25 C26 112.61(19)
C24 C25 C19 116.85(18)
C26 C25 C19 103.85(16)
C24 C25 H25 107.7
C26 C25 H25 107.7
C19 C25 H25 107.7
N2 C26 C25 102.31(15)
N2 C26 H26A 111.3
C25 C26 H26A 111.3
N2 C26 H26B 111.3
C25 C26 H26B 111.3
H26A C26 H26B 109.2
C28 C27 C32 119.90(18)
C28 C27 S2 119.63(14)
C32 C27 S2 120.47(15)
C29 C28 C27 120.15(18)
C29 C28 H28 119.9
C27 C28 H28 119.9
C28 C29 C30 121.52(19)
C28 C29 H29 119.2
C30 C29 H29 119.2
C31 C30 C29 117.63(18)
C31 C30 C33 121.54(19)
C29 C30 C33 120.8(2)
C32 C31 C30 121.82(18)
C32 C31 H31 119.1
C30 C31 H31 119.1
C31 C32 C27 118.98(18)
C31 C32 H32 120.5
C27 C32 H32 120.5
C30 C33 H33A 109.5
C30 C33 H33B 109.5
H33A C33 H33B 109.5
C30 C33 H33C 109.5
H33A C33 H33C 109.5
H33B C33 H33C 109.5
C22 C34 H34A 109.5
C22 C34 H34B 109.5
H34A C34 H34B 109.5
C22 C34 H34C 109.5
H34A C34 H34C 109.5
H34B C34 H34C 109.5

loop_
_geom_bond_atom_site_label_1
_geom_bond_atom_site_label_2
_geom_bond_distance
S1 O2 1.4264(17)
S1 O1 1.4300(17)
S1 N1 1.6290(18)
S1 C10 1.752(2)
S2 O4 1.4277(15)
S2 O3 1.4295(14)
S2 N2 1.6189(17)
S2 C27 1.7681(19)
N1 C9 1.456(3)
N1 C1 1.468(3)
N2 C26 1.471(2)
N2 C18 1.473(2)
C1 C2 1.538(3)
C1 H1A 0.9700
C1 H1B 0.9700
C2 C3 1.491(3)
C2 C8 1.572(3)
C2 H2 0.9800
C3 C4 1.347(3)
C3 H3 0.9300
C4 C5 1.495(3)
C4 H4 0.9300
C5 C17 1.513(3)
C5 C6 1.517(3)
C5 H5 0.9800
C6 C7 1.486(3)
C6 H6A 0.9700
C6 H6B 0.9700
C7 C8 1.505(3)
C7 H7A 0.9700
C7 H7B 0.9700
C8 C9 1.532(3)
C8 H8 0.9800
C9 H9A 0.9700
C9 H9B 0.9700
C10 C11 1.386(3)
C10 C15 1.391(3)
C11 C12 1.379(3)
C11 H11 0.9300
C12 C13 1.383(3)
C12 H12 0.9300
C13 C14 1.384(3)
C13 C16 1.506(3)
C14 C15 1.362(3)
C14 H14 0.9300
C15 H15 0.9300
C16 H16A 0.9600
C16 H16B 0.9600
C16 H16C 0.9600
C17 H17A 0.9600
C17 H17B 0.9600
C17 H17C 0.9600
C18 C19 1.522(3)
C18 H18A 0.9700
C18 H18B 0.9700
C19 C20 1.506(3)
C19 C25 1.563(3)
C19 H19 0.9800
C20 C21B 1.338(7)
C20 C21A 1.493(8)
C20 H20A 0.965(19)
C20 H20B 0.99(2)
C20 H20C 0.928(19)
C21A C22 1.486(8)
C21A H21A 0.9700
C21A H21B 0.9700
C21B C22 1.507(7)
C21B H21C 0.9300
C22 C23B 1.471(6)
C22 C34 1.527(3)
C22 C23A 1.570(7)
C22 H22 0.975(16)
C23A C24 1.340(7)
C23A H23A 0.9300
C23B C24 1.536(7)
C23B H23B 0.9700
C23B H23C 0.9700
C24 C25 1.500(3)
C24 H24A 0.976(19)
C24 H24B 0.939(19)
C24 H24C 0.93(2)
C25 C26 1.527(3)
C25 H25 0.9800
C26 H26A 0.9700
C26 H26B 0.9700
C27 C28 1.379(3)
C27 C32 1.386(2)
C28 C29 1.366(3)
C28 H28 0.9300
C29 C30 1.387(3)
C29 H29 0.9300
C30 C31 1.383(3)
C30 C33 1.507(3)
C31 C32 1.382(3)
C31 H31 0.9300
C32 H32 0.9300
C33 H33A 0.9600
C33 H33B 0.9600
C33 H33C 0.9600
C34 H34A 0.9600
C34 H34B 0.9600
C34 H34C 0.9600

loop_
_geom_torsion_atom_site_label_1
_geom_torsion_atom_site_label_2
_geom_torsion_atom_site_label_3
_geom_torsion_atom_site_label_4
_geom_torsion
O2 S1 N1 C9 176.28(17)
O1 S1 N1 C9 47.33(19)
C10 S1 N1 C9 -68.24(18)
O2 S1 N1 C1 -51.32(19)
O1 S1 N1 C1 179.73(16)
C10 S1 N1 C1 64.17(19)
O4 S2 N2 C26 176.43(14)
O3 S2 N2 C26 46.94(16)
C27 S2 N2 C26 -68.40(16)
O4 S2 N2 C18 -49.85(16)
O3 S2 N2 C18 -179.34(14)
C27 S2 N2 C18 65.32(16)
C9 N1 C1 C2 -42.3(2)
S1 N1 C1 C2 179.35(14)
N1 C1 C2 C3 146.52(18)
N1 C1 C2 C8 20.5(2)
C1 C2 C3 C4 -178.9(2)
C8 C2 C3 C4 -59.0(3)
C2 C3 C4 C5 7.8(3)
C3 C4 C5 C17 -165.8(2)
C3 C4 C5 C6 68.5(3)
C4 C5 C6 C7 -44.3(3)
C17 C5 C6 C7 -170.1(2)
C5 C6 C7 C8 -41.4(3)
C6 C7 C8 C9 -175.62(19)
C6 C7 C8 C2 65.4(3)
C3 C2 C8 C7 6.0(3)
C1 C2 C8 C7 130.3(2)
C3 C2 C8 C9 -117.7(2)
C1 C2 C8 C9 6.6(2)
C1 N1 C9 C8 46.7(2)
S1 N1 C9 C8 -174.84(14)
C7 C8 C9 N1 -157.49(17)
C2 C8 C9 N1 -31.6(2)
O2 S1 C10 C11 -153.44(16)
O1 S1 C10 C11 -21.94(18)
N1 S1 C10 C11 91.97(17)
O2 S1 C10 C15 26.79(19)
O1 S1 C10 C15 158.29(16)
N1 S1 C10 C15 -87.79(17)
C15 C10 C11 C12 -0.6(3)
S1 C10 C11 C12 179.60(16)
C10 C11 C12 C13 0.0(3)
C11 C12 C13 C14 0.7(3)
C11 C12 C13 C16 -177.9(2)
C12 C13 C14 C15 -0.7(3)
C16 C13 C14 C15 177.9(2)
C13 C14 C15 C10 0.0(3)
C11 C10 C15 C14 0.6(3)
S1 C10 C15 C14 -179.61(16)
C26 N2 C18 C19 -34.74(19)
S2 N2 C18 C19 -174.42(12)
N2 C18 C19 C20 136.85(17)
N2 C18 C19 C25 11.98(19)
C18 C19 C20 C21B 179.2(8)
C25 C19 C20 C21B -61.3(8)
C18 C19 C20 C21A 163.4(7)
C25 C19 C20 C21A -77.0(7)
C21B C20 C21A C22 -68(2)
C19 C20 C21A C22 36.3(15)
C21A C20 C21B C22 88(3)
C19 C20 C21B C22 5.7(15)
C20 C21A C22 C23B 39.8(16)
C20 C21A C22 C21B 53(2)
C20 C21A C22 C34 174.8(9)
C20 C21A C22 C23A 52.4(13)
C20 C21B C22 C23B 65.4(13)
C20 C21B C22 C21A -103(4)
C20 C21B C22 C34 -166.8(9)
C20 C21B C22 C23A 75.9(12)
C23B C22 C23A C24 78.9(10)
C21A C22 C23A C24 -79.7(9)
C21B C22 C23A C24 -79.9(8)
C34 C22 C23A C24 161.4(6)
C21A C22 C23B C24 -26.7(12)
C21B C22 C23B C24 -30.4(9)
C34 C22 C23B C24 -162.0(6)
C23A C22 C23B C24 -54.2(9)
C22 C23A C24 C25 8.5(11)
C22 C23A C24 C23B -66.2(10)
C22 C23B C24 C23A 67.7(9)
C22 C23B C24 C25 -53.3(9)
C23A C24 C25 C26 154.6(6)
C23B C24 C25 C26 -175.6(4)
C23A C24 C25 C19 34.5(7)
C23B C24 C25 C19 64.3(5)
C20 C19 C25 C24 14.7(3)
C18 C19 C25 C24 138.3(2)
C20 C19 C25 C26 -110.0(2)
C18 C19 C25 C26 13.67(19)
C18 N2 C26 C25 43.28(18)
S2 N2 C26 C25 -177.71(12)
C24 C25 C26 N2 -161.53(18)
C19 C25 C26 N2 -34.18(18)
O4 S2 C27 C28 -155.51(16)
O3 S2 C27 C28 -24.82(19)
N2 S2 C27 C28 89.67(17)
O4 S2 C27 C32 23.61(19)
O3 S2 C27 C32 154.30(16)
N2 S2 C27 C32 -91.21(17)
C32 C27 C28 C29 -1.0(3)
S2 C27 C28 C29 178.16(16)
C27 C28 C29 C30 0.0(3)
C28 C29 C30 C31 1.0(3)
C28 C29 C30 C33 -178.0(2)
C29 C30 C31 C32 -0.9(3)
C33 C30 C31 C32 178.02(19)
C30 C31 C32 C27 0.0(3)
C28 C27 C32 C31 1.0(3)
S2 C27 C32 C31 -178.14(14)
